data_7712552
loop_
_publ_author_name
'Claude, Guilhem'
'Kulitzki, Erika'
'Hagenbach, Adelheid'
'Roca Jungfer, Maximilian'
'Figueroa, Joshua S.'
'Abram, Ulrich'

_publ_section_title
;
 Phenylimido Complexes of Rhenium: Fluorine Substituents Provide
 Protection, Reactivity and Solubility
;
_journal_name_full 'Dalton Transactions'
_journal_paper_doi 10.1039/D3DT00446E
_journal_year 2023
_chemical_formula_moiety 'C31 H23 Cl3 F N3 O2 P Re'
_chemical_formula_sum 'C31 H23 Cl3 F N3 O2 P Re'
_chemical_formula_weight 812.04
_space_group_crystal_system monoclinic
_space_group_IT_number 14
_space_group_name_Hall '-P 2ybc'
_space_group_name_H-M_alt 'P 1 21/c 1'
_atom_sites_solution_hydrogens geom
_audit_creation_date 2023-01-10
_audit_creation_method
;
Olex2 1.3
(compiled 2020.11.12 svn.r5f609507 for OlexSys, GUI svn.r6408)
;
_audit_update_record
;
2023-01-17 deposited with the CCDC.	2023-03-07 downloaded from the CCDC.
;
_cell_angle_alpha 90
_cell_angle_beta 99.20(3)
_cell_angle_gamma 90
_cell_formula_units_Z 4
_cell_length_a 9.0634(18)
_cell_length_b 25.461(5)
_cell_length_c 13.352(3)
_cell_measurement_reflns_used 12604
_cell_measurement_temperature 200
_cell_measurement_theta_max 29.52
_cell_measurement_theta_min 3.35
_cell_volume 3041.5(11)
_computing_cell_refinement 'STOE X-AREA'
_computing_data_collection 'STOE X-AREA'
_computing_data_reduction 'STOE X-RED'
_computing_molecular_graphics 'Olex2 1.3 (Dolomanov et al., 2009)'
_computing_publication_material 'Olex2 1.3 (Dolomanov et al., 2009)'
_computing_structure_refinement 'XL n/a (Sheldrick, 2008)'
_computing_structure_solution 'XT n/a (Sheldrick, 2015)'
_diffrn_ambient_temperature 200
_diffrn_detector 'image plate (34 cm diameter)'
_diffrn_detector_area_resol_mean 6.67
_diffrn_detector_type STOE
_diffrn_measured_fraction_theta_full 0.995
_diffrn_measured_fraction_theta_max 0.995
_diffrn_measurement_details
;
 148 frames, detector distance = 100 mm
;
_diffrn_measurement_device '2-circle goniometer'
_diffrn_measurement_device_type 'STOE IPDS 2T'
_diffrn_measurement_method 'rotation method'
_diffrn_radiation_collimation '0.5 mm diameter, monocapillary'
_diffrn_radiation_monochromator 'plane graphite'
_diffrn_radiation_polarisn_norm 0
_diffrn_radiation_type 'Mo K\a'
_diffrn_radiation_wavelength 0.71073
_diffrn_reflns_av_R_equivalents 0.0637
_diffrn_reflns_av_unetI/netI 0.0749
_diffrn_reflns_Laue_measured_fraction_full 0.995
_diffrn_reflns_Laue_measured_fraction_max 0.995
_diffrn_reflns_limit_h_max 11
_diffrn_reflns_limit_h_min -11
_diffrn_reflns_limit_k_max 31
_diffrn_reflns_limit_k_min -31
_diffrn_reflns_limit_l_max 15
_diffrn_reflns_limit_l_min -16
_diffrn_reflns_number 17337
_diffrn_reflns_point_group_measured_fraction_full 0.995
_diffrn_reflns_point_group_measured_fraction_max 0.995
_diffrn_reflns_theta_full 25.242
_diffrn_reflns_theta_max 26.000
_diffrn_reflns_theta_min 3.309
_diffrn_source 'sealed X-ray tube, 12 x 0.4 mm long-fine focus'
_diffrn_source_current 35
_diffrn_source_power 1.75
_diffrn_source_voltage 50
_diffrn_standards_number 0
_exptl_absorpt_coefficient_mu 4.352
_exptl_absorpt_correction_T_max 0.7514
_exptl_absorpt_correction_T_min 0.2378
_exptl_absorpt_correction_type integration
_exptl_absorpt_process_details 'STOE X-RED & X-SHAPE'
_exptl_crystal_colour green
_exptl_crystal_colour_primary green
_exptl_crystal_density_diffrn 1.773
_exptl_crystal_description plate
_exptl_crystal_F_000 1584
_exptl_crystal_size_max 0.33
_exptl_crystal_size_mid 0.157
_exptl_crystal_size_min 0.03
_refine_diff_density_max 0.557
_refine_diff_density_min -0.701
_refine_diff_density_rms 0.094
_refine_ls_extinction_method none
_refine_ls_goodness_of_fit_ref 0.822
_refine_ls_hydrogen_treatment constr
_refine_ls_matrix_type full
_refine_ls_number_parameters 379
_refine_ls_number_reflns 5953
_refine_ls_number_restraints 0
_refine_ls_restrained_S_all 0.822
_refine_ls_R_factor_all 0.0568
_refine_ls_R_factor_gt 0.0281
_refine_ls_shift/su_max 0.001
_refine_ls_shift/su_mean 0.000
_refine_ls_structure_factor_coef Fsqd
_refine_ls_weighting_details 'w=1/[\s^2^(Fo^2^)+(0.0101P)^2^] where P=(Fo^2^+2Fc^2^)/3'
_refine_ls_weighting_scheme calc
_refine_ls_wR_factor_gt 0.0423
_refine_ls_wR_factor_ref 0.0459
_reflns_Friedel_coverage 0.000
_reflns_number_gt 4098
_reflns_number_total 5953
_reflns_threshold_expression 'I > 2\s(I)'
_cod_data_source_file d3dt00446e2.cif
_cod_data_source_block renphf_phno2
_cod_original_cell_volume 3041.4(11)
_cod_database_code 7712552
_shelx_shelxl_version_number 2017/1
_shelx_space_group_comment
;
The symmetry employed for this shelxl refinement is uniquely defined
by the following loop, which should always be used as a source of
symmetry information in preference to the above space-group names.
They are only intended as comments.
;
_shelx_estimated_absorpt_t_max 0.881
_shelx_estimated_absorpt_t_min 0.328
_olex2_refinement_description
;
1. Others
 Fixed Uiso: H18(0.04) H24(0.04) H34(0.043) H19(0.047) H40(0.038) H16(0.05)
 H30(0.044) H15(0.053) H37(0.053) H36(0.047) H22(0.064) H31(0.057) H12(0.043)
 H28(0.054) H39(0.05) H38(0.053) H27(0.061) H25(0.048) H13(0.049) H21(0.069)
 H26(0.058) H32(0.059) H33(0.057)
 Fixed X: H18(0.908033) H24(0.59035) H34(0.240439) H19(0.938817) H40(0.49663)
 H16(0.900199) H30(0.497484) H15(1.009639) H37(0.044453) H36(0.205546)
 H22(0.604077) H31(0.377557) H12(0.860073) H28(0.349488) H39(0.333331)
 H38(0.107512) H27(0.347195) H25(0.5749) H13(0.97292) H21(0.633536)
 H26(0.455154) H32(0.195128) H33(0.128495)
 Fixed Y: H18(0.325493) H24(0.05096) H34(0.204718) H19(0.414537) H40(0.116968)
 H16(0.221331) H30(0.233791) H15(0.211032) H37(0.052703) H36(0.097887)
 H22(0.365474) H31(0.314092) H12(0.063276) H28(0.161321) H39(0.071316)
 H38(0.039763) H27(0.105984) H25(-0.003781) H13(0.053757) H21(0.454324)
 H26(0.023315) H32(0.340709) H33(0.286109)
 Fixed Z: H18(0.432702) H24(0.504936) H34(0.621123) H19(0.394411) H40(0.76121)
 H16(0.399334) H30(0.405207) H15(0.253114) H37(0.5903) H36(0.500519)
 H22(0.612818) H31(0.369377) H12(0.418997) H28(0.329702) H39(0.848931)
 H38(0.762264) H27(0.188318) H25(0.364981) H13(0.273217) H21(0.569729)
 H26(0.208313) H32(0.463007) H33(0.588028)
;
_olex2_submission_special_instructions 'No special instructions were received'

loop_
_space_group_symop_operation_xyz
'x, y, z'
'-x, y+1/2, -z+1/2'
'-x, -y, -z'
'x, -y-1/2, z-1/2'

loop_
_symmetry_equiv_pos_as_xyz
x,y,z
-x,1/2+y,1/2-z
-x,-y,-z
x,1/2-y,1/2+z

loop_
_atom_site_label
_atom_site_type_symbol
_atom_site_fract_x
_atom_site_fract_y
_atom_site_fract_z
_atom_site_U_iso_or_equiv
_atom_site_adp_type
_atom_site_occupancy
_atom_site_site_symmetry_order
_atom_site_calc_flag
_atom_site_refinement_flags_posn
_atom_site_refinement_flags_adp
_atom_site_refinement_flags_occupancy
_atom_site_disorder_assembly
_atom_site_disorder_group
Re1 Re 0.74712(2) 0.16592(2) 0.62099(2) 0.02513(5) Uani 1 1 d . . . . .
Cl2 Cl 0.75393(13) 0.08055(4) 0.69721(8) 0.0331(3) Uani 1 1 d . . . . .
Cl3 Cl 0.98622(12) 0.18189(5) 0.72608(8) 0.0349(3) Uani 1 1 d . . . . .
Cl1 Cl 0.63691(12) 0.20812(5) 0.75443(8) 0.0336(3) Uani 1 1 d . . . . .
P1 P 0.48452(12) 0.15052(4) 0.54835(8) 0.0262(3) Uani 1 1 d . . . . .
F1 F 1.0604(3) 0.12609(12) 0.16749(18) 0.0507(8) Uani 1 1 d . . . . .
N10 N 0.8130(4) 0.14917(13) 0.5121(2) 0.0263(8) Uani 1 1 d . . . . .
C1 C 0.7414(5) 0.2419(2) 0.5772(3) 0.0322(11) Uani 1 1 d . . . . .
N1 N 0.7458(4) 0.28575(16) 0.5534(3) 0.0352(9) Uani 1 1 d . . . . .
C11 C 0.8713(5) 0.14377(18) 0.4224(3) 0.0269(10) Uani 1 1 d . . . . .
C23 C 0.4731(5) 0.11223(19) 0.4316(3) 0.0292(10) Uani 1 1 d . . . . .
C17 C 0.7556(5) 0.33853(19) 0.5267(3) 0.0318(10) Uani 1 1 d . . . . .
C29 C 0.3820(5) 0.21048(17) 0.5171(3) 0.0283(10) Uani 1 1 d . . . . .
O1 O 0.8984(6) 0.50734(17) 0.3981(3) 0.0769(14) Uani 1 1 d . . . . .
C18 C 0.8534(5) 0.35190(18) 0.4612(3) 0.0331(11) Uani 1 1 d . . . . .
H18 H 0.908033 0.325493 0.432702 0.040 Uiso 1 1 calc R U . . .
C35 C 0.3671(5) 0.11276(17) 0.6222(3) 0.0293(10) Uani 1 1 d . . . . .
C24 C 0.5393(5) 0.06245(18) 0.4410(3) 0.0331(11) Uani 1 1 d . . . . .
H24 H 0.590350 0.050960 0.504936 0.040 Uiso 1 1 calc R U . . .
C34 C 0.2703(5) 0.2268(2) 0.5706(4) 0.0359(12) Uani 1 1 d . . . . .
H34 H 0.240439 0.204718 0.621123 0.043 Uiso 1 1 calc R U . . .
C19 C 0.8707(6) 0.4042(2) 0.4379(3) 0.0396(12) Uani 1 1 d . . . . .
H19 H 0.938817 0.414537 0.394411 0.047 Uiso 1 1 calc R U . . .
C40 C 0.4044(5) 0.10418(18) 0.7258(3) 0.0320(10) Uani 1 1 d . . . . .
H40 H 0.496630 0.116968 0.761210 0.038 Uiso 1 1 calc R U . . .
C16 C 0.9145(6) 0.1872(2) 0.3737(3) 0.0416(13) Uani 1 1 d . . . . .
H16 H 0.900199 0.221331 0.399334 0.050 Uiso 1 1 calc R U . . .
N2 N 0.8049(7) 0.4967(2) 0.4524(4) 0.0656(15) Uani 1 1 d . . . . .
C30 C 0.4212(6) 0.24416(19) 0.4423(4) 0.0369(12) Uani 1 1 d . . . . .
H30 H 0.497484 0.233791 0.405207 0.044 Uiso 1 1 calc R U . . .
C14 C 0.9970(5) 0.1322(2) 0.2524(3) 0.0352(12) Uani 1 1 d . . . . .
C15 C 0.9788(6) 0.18126(19) 0.2873(3) 0.0438(13) Uani 1 1 d . . . . .
H15 H 1.009639 0.211032 0.253114 0.053 Uiso 1 1 calc R U . . .
C37 C 0.1366(5) 0.0659(2) 0.6251(4) 0.0440(13) Uani 1 1 d . . . . .
H37 H 0.044453 0.052703 0.590300 0.053 Uiso 1 1 calc R U . . .
C36 C 0.2322(5) 0.0929(2) 0.5716(4) 0.0389(12) Uani 1 1 d . . . . .
H36 H 0.205546 0.097887 0.500519 0.047 Uiso 1 1 calc R U . . .
C22 C 0.6714(7) 0.3754(2) 0.5685(4) 0.0532(15) Uani 1 1 d . . . . .
H22 H 0.604077 0.365474 0.612818 0.064 Uiso 1 1 calc R U . . .
O2 O 0.7251(7) 0.52833(18) 0.4848(3) 0.0979(19) Uani 1 1 d . . . . .
C31 C 0.3510(6) 0.2921(2) 0.4212(4) 0.0476(14) Uani 1 1 d . . . . .
H31 H 0.377557 0.314092 0.369377 0.057 Uiso 1 1 calc R U . . .
C12 C 0.8911(5) 0.09325(19) 0.3854(3) 0.0360(11) Uani 1 1 d . . . . .
H12 H 0.860073 0.063276 0.418997 0.043 Uiso 1 1 calc R U . . .
C28 C 0.3980(6) 0.1282(2) 0.3372(3) 0.0452(13) Uani 1 1 d . . . . .
H28 H 0.349488 0.161321 0.329702 0.054 Uiso 1 1 calc R U . . .
C39 C 0.3075(6) 0.07697(19) 0.7780(4) 0.0418(13) Uani 1 1 d . . . . .
H39 H 0.333331 0.071316 0.848931 0.050 Uiso 1 1 calc R U . . .
C38 C 0.1739(6) 0.05820(19) 0.7265(4) 0.0438(13) Uani 1 1 d . . . . .
H38 H 0.107512 0.039763 0.762264 0.053 Uiso 1 1 calc R U . . .
C27 C 0.3947(6) 0.0948(2) 0.2535(4) 0.0505(15) Uani 1 1 d . . . . .
H27 H 0.347195 0.105984 0.188318 0.061 Uiso 1 1 calc R U . . .
C25 C 0.5307(5) 0.0301(2) 0.3578(3) 0.0398(12) Uani 1 1 d . . . . .
H25 H 0.574900 -0.003781 0.364981 0.048 Uiso 1 1 calc R U . . .
C20 C 0.7879(6) 0.4404(2) 0.4788(3) 0.0434(13) Uani 1 1 d . . . . .
C13 C 0.9565(6) 0.0876(2) 0.2993(3) 0.0406(12) Uani 1 1 d . . . . .
H13 H 0.972920 0.053757 0.273217 0.049 Uiso 1 1 calc R U . . .
C21 C 0.6892(7) 0.4276(2) 0.5430(4) 0.0578(17) Uani 1 1 d . . . . .
H21 H 0.633536 0.454324 0.569729 0.069 Uiso 1 1 calc R U . . .
C26 C 0.4597(6) 0.0461(2) 0.2651(4) 0.0486(14) Uani 1 1 d . . . . .
H26 H 0.455154 0.023315 0.208313 0.058 Uiso 1 1 calc R U . . .
C32 C 0.2429(6) 0.3076(2) 0.4760(4) 0.0488(14) Uani 1 1 d . . . . .
H32 H 0.195128 0.340709 0.463007 0.059 Uiso 1 1 calc R U . . .
C33 C 0.2033(6) 0.2750(2) 0.5503(4) 0.0473(14) Uani 1 1 d . . . . .
H33 H 0.128495 0.286109 0.588028 0.057 Uiso 1 1 calc R U . . .

loop_
_atom_site_aniso_label
_atom_site_aniso_U_11
_atom_site_aniso_U_22
_atom_site_aniso_U_33
_atom_site_aniso_U_23
_atom_site_aniso_U_13
_atom_site_aniso_U_12
Re1 0.02572(8) 0.02382(8) 0.02751(7) 0.00044(10) 0.00935(5) -0.00004(11)
Cl2 0.0384(7) 0.0262(7) 0.0350(6) 0.0035(5) 0.0064(5) 0.0007(5)
Cl3 0.0288(6) 0.0353(7) 0.0407(6) -0.0025(5) 0.0060(5) -0.0030(5)
Cl1 0.0352(6) 0.0323(7) 0.0364(6) -0.0069(5) 0.0156(5) -0.0012(5)
P1 0.0252(6) 0.0246(7) 0.0302(6) 0.0023(4) 0.0089(5) 0.0012(5)
F1 0.063(2) 0.062(2) 0.0330(14) -0.0013(13) 0.0236(14) 0.0070(16)
N10 0.0280(19) 0.023(2) 0.0277(17) 0.0010(14) 0.0033(15) 0.0017(15)
C1 0.027(3) 0.037(3) 0.035(2) -0.004(2) 0.011(2) -0.001(2)
N1 0.037(2) 0.030(3) 0.041(2) 0.0046(19) 0.0121(18) 0.0009(19)
C11 0.021(2) 0.031(3) 0.029(2) -0.0003(19) 0.0047(18) 0.0011(19)
C23 0.022(2) 0.038(3) 0.030(2) -0.004(2) 0.0109(19) -0.006(2)
C17 0.036(2) 0.020(3) 0.038(2) 0.005(2) 0.0034(19) 0.003(2)
C29 0.025(2) 0.027(3) 0.035(2) 0.0037(19) 0.0091(19) -0.002(2)
O1 0.111(4) 0.044(3) 0.069(3) 0.018(2) -0.006(3) -0.030(3)
C18 0.042(3) 0.026(3) 0.031(2) 0.0005(18) 0.003(2) -0.003(2)
C35 0.025(2) 0.023(3) 0.042(2) 0.005(2) 0.015(2) -0.0004(19)
C24 0.037(3) 0.030(3) 0.031(2) -0.003(2) 0.005(2) -0.002(2)
C34 0.032(3) 0.034(3) 0.045(3) 0.002(2) 0.017(2) 0.003(2)
C19 0.050(3) 0.034(3) 0.032(2) 0.006(2) 0.001(2) -0.006(3)
C40 0.040(3) 0.025(3) 0.035(2) -0.0019(19) 0.019(2) -0.001(2)
C16 0.055(3) 0.032(3) 0.042(3) 0.000(2) 0.019(2) 0.010(2)
N2 0.117(5) 0.031(3) 0.042(3) 0.006(2) -0.008(3) -0.002(3)
C30 0.033(3) 0.037(3) 0.044(3) 0.008(2) 0.016(2) 0.008(2)
C14 0.039(3) 0.043(3) 0.026(2) -0.004(2) 0.013(2) 0.001(2)
C15 0.062(3) 0.037(3) 0.038(3) 0.010(2) 0.024(2) 0.012(2)
C37 0.026(3) 0.040(3) 0.068(3) 0.003(3) 0.014(2) -0.008(2)
C36 0.030(3) 0.037(3) 0.050(3) 0.008(2) 0.008(2) -0.004(2)
C22 0.072(4) 0.036(3) 0.060(3) 0.012(3) 0.035(3) 0.012(3)
O2 0.190(6) 0.039(3) 0.066(3) 0.002(2) 0.024(3) 0.027(3)
C31 0.041(3) 0.043(3) 0.063(3) 0.026(3) 0.020(3) 0.011(3)
C12 0.045(3) 0.029(3) 0.036(2) -0.003(2) 0.014(2) -0.007(2)
C28 0.042(3) 0.055(4) 0.038(3) 0.002(2) 0.003(2) 0.015(3)
C39 0.060(4) 0.026(3) 0.047(3) 0.000(2) 0.032(3) -0.003(3)
C38 0.049(3) 0.025(3) 0.066(3) 0.006(2) 0.035(3) 0.000(2)
C27 0.045(3) 0.070(4) 0.034(3) -0.004(3) 0.000(2) 0.011(3)
C25 0.041(3) 0.033(3) 0.045(3) -0.009(2) 0.009(2) 0.001(2)
C20 0.072(4) 0.027(3) 0.028(2) 0.005(2) -0.002(3) -0.007(3)
C13 0.048(3) 0.039(3) 0.038(3) -0.010(2) 0.017(2) -0.002(3)
C21 0.083(5) 0.034(3) 0.055(3) -0.001(3) 0.007(3) 0.018(3)
C26 0.047(3) 0.061(4) 0.038(3) -0.016(3) 0.007(2) 0.003(3)
C32 0.047(3) 0.031(3) 0.069(3) 0.015(3) 0.012(3) 0.014(3)
C33 0.040(3) 0.044(3) 0.062(3) 0.008(3) 0.022(3) 0.021(3)

loop_
_atom_type_symbol
_atom_type_description
_atom_type_scat_dispersion_real
_atom_type_scat_dispersion_imag
_atom_type_scat_source
C C 0.0033 0.0016 'International Tables Vol C Tables 4.2.6.8 and 6.1.1.4'
H H 0.0000 0.0000 'International Tables Vol C Tables 4.2.6.8 and 6.1.1.4'
Cl Cl 0.1484 0.1585 'International Tables Vol C Tables 4.2.6.8 and 6.1.1.4'
F F 0.0171 0.0103 'International Tables Vol C Tables 4.2.6.8 and 6.1.1.4'
N N 0.0061 0.0033 'International Tables Vol C Tables 4.2.6.8 and 6.1.1.4'
O O 0.0106 0.0060 'International Tables Vol C Tables 4.2.6.8 and 6.1.1.4'
P P 0.1023 0.0942 'International Tables Vol C Tables 4.2.6.8 and 6.1.1.4'
Re Re -1.0185 7.2310 'International Tables Vol C Tables 4.2.6.8 and 6.1.1.4'

loop_
_exptl_crystal_face_index_h
_exptl_crystal_face_index_k
_exptl_crystal_face_index_l
_exptl_crystal_face_perp_dist
15 -17 1 0.0234
6 -16 1 0.0429
-1 -30 -29 0.2416
-2 20 25 0.2244
-6 -31 -1 0.0821
4 19 -1 0.0937
-21 7 2 0.0350

loop_
_geom_angle_atom_site_label_1
_geom_angle_atom_site_label_2
_geom_angle_atom_site_label_3
_geom_angle
_geom_angle_site_symmetry_1
_geom_angle_site_symmetry_3
_geom_angle_publ_flag
Cl2 Re1 Cl3 86.93(4) . . ?
Cl2 Re1 Cl1 94.33(4) . . ?
Cl2 Re1 P1 88.88(4) . . ?
Cl3 Re1 Cl1 86.30(4) . . ?
Cl3 Re1 P1 167.95(3) . . ?
Cl1 Re1 P1 82.75(4) . . ?
N10 Re1 Cl2 98.39(12) . . ?
N10 Re1 Cl3 97.61(12) . . ?
N10 Re1 Cl1 166.87(12) . . ?
N10 Re1 P1 94.18(12) . . ?
N10 Re1 C1 89.40(17) . . ?
C1 Re1 Cl2 171.69(13) . . ?
C1 Re1 Cl3 89.18(14) . . ?
C1 Re1 Cl1 78.09(13) . . ?
C1 Re1 P1 93.47(14) . . ?
C23 P1 Re1 109.96(14) . . ?
C23 P1 C35 102.7(2) . . ?
C29 P1 Re1 112.83(14) . . ?
C29 P1 C23 107.3(2) . . ?
C29 P1 C35 104.27(19) . . ?
C35 P1 Re1 118.75(15) . . ?
C11 N10 Re1 171.2(3) . . ?
N1 C1 Re1 176.6(4) . . ?
C1 N1 C17 178.2(5) . . ?
N10 C11 C12 118.9(4) . . ?
C16 C11 N10 120.3(4) . . ?
C16 C11 C12 120.7(4) . . ?
C24 C23 P1 116.3(3) . . ?
C28 C23 P1 124.7(4) . . ?
C28 C23 C24 119.0(4) . . ?
C18 C17 N1 118.1(4) . . ?
C22 C17 N1 119.3(4) . . ?
C22 C17 C18 122.6(5) . . ?
C34 C29 P1 121.6(3) . . ?
C34 C29 C30 118.0(4) . . ?
C30 C29 P1 120.2(3) . . ?
C17 C18 H18 120.4 . . ?
C19 C18 C17 119.1(5) . . ?
C19 C18 H18 120.4 . . ?
C40 C35 P1 123.3(3) . . ?
C40 C35 C36 118.7(4) . . ?
C36 C35 P1 118.0(3) . . ?
C23 C24 H24 119.9 . . ?
C25 C24 C23 120.2(4) . . ?
C25 C24 H24 119.9 . . ?
C29 C34 H34 120.0 . . ?
C33 C34 C29 119.9(4) . . ?
C33 C34 H34 120.0 . . ?
C18 C19 H19 120.9 . . ?
C20 C19 C18 118.3(5) . . ?
C20 C19 H19 120.9 . . ?
C35 C40 H40 119.8 . . ?
C35 C40 C39 120.4(5) . . ?
C39 C40 H40 119.8 . . ?
C11 C16 H16 120.1 . . ?
C11 C16 C15 119.9(4) . . ?
C15 C16 H16 120.1 . . ?
O1 N2 C20 117.3(6) . . ?
O2 N2 O1 124.9(6) . . ?
O2 N2 C20 117.8(6) . . ?
C29 C30 H30 119.2 . . ?
C31 C30 C29 121.5(4) . . ?
C31 C30 H30 119.2 . . ?
F1 C14 C13 117.7(4) . . ?
C15 C14 F1 118.9(4) . . ?
C15 C14 C13 123.3(4) . . ?
C16 C15 H15 120.7 . . ?
C14 C15 C16 118.7(4) . . ?
C14 C15 H15 120.7 . . ?
C36 C37 H37 119.7 . . ?
C38 C37 H37 119.7 . . ?
C38 C37 C36 120.5(5) . . ?
C35 C36 H36 119.9 . . ?
C37 C36 C35 120.1(5) . . ?
C37 C36 H36 119.9 . . ?
C17 C22 H22 121.4 . . ?
C17 C22 C21 117.3(5) . . ?
C21 C22 H22 121.4 . . ?
C30 C31 H31 120.3 . . ?
C32 C31 C30 119.3(5) . . ?
C32 C31 H31 120.3 . . ?
C11 C12 H12 120.5 . . ?
C13 C12 C11 119.0(4) . . ?
C13 C12 H12 120.5 . . ?
C23 C28 H28 120.3 . . ?
C23 C28 C27 119.4(5) . . ?
C27 C28 H28 120.3 . . ?
C40 C39 H39 120.1 . . ?
C38 C39 C40 119.8(5) . . ?
C38 C39 H39 120.1 . . ?
C37 C38 C39 120.4(5) . . ?
C37 C38 H38 119.8 . . ?
C39 C38 H38 119.8 . . ?
C28 C27 H27 119.9 . . ?
C26 C27 C28 120.2(5) . . ?
C26 C27 H27 119.9 . . ?
C24 C25 H25 119.6 . . ?
C26 C25 C24 120.9(5) . . ?
C26 C25 H25 119.6 . . ?
C19 C20 N2 118.3(5) . . ?
C19 C20 C21 123.2(5) . . ?
C21 C20 N2 118.6(5) . . ?
C14 C13 C12 118.3(5) . . ?
C14 C13 H13 120.8 . . ?
C12 C13 H13 120.8 . . ?
C22 C21 H21 120.2 . . ?
C20 C21 C22 119.6(5) . . ?
C20 C21 H21 120.2 . . ?
C27 C26 H26 119.8 . . ?
C25 C26 C27 120.3(5) . . ?
C25 C26 H26 119.8 . . ?
C31 C32 H32 120.0 . . ?
C31 C32 C33 119.9(5) . . ?
C33 C32 H32 120.0 . . ?
C34 C33 C32 121.3(5) . . ?
C34 C33 H33 119.4 . . ?
C32 C33 H33 119.4 . . ?

loop_
_geom_bond_atom_site_label_1
_geom_bond_atom_site_label_2
_geom_bond_distance
_geom_bond_site_symmetry_2
_geom_bond_publ_flag
Re1 Cl2 2.3967(12) . ?
Re1 Cl3 2.4203(13) . ?
Re1 Cl1 2.4282(11) . ?
Re1 P1 2.4536(13) . ?
Re1 N10 1.711(3) . ?
Re1 C1 2.020(5) . ?
P1 C23 1.827(4) . ?
P1 C29 1.801(4) . ?
P1 C35 1.834(4) . ?
F1 C14 1.360(5) . ?
N10 C11 1.390(5) . ?
C1 N1 1.162(6) . ?
N1 C17 1.397(6) . ?
C11 C16 1.372(6) . ?
C11 C12 1.400(6) . ?
C23 C24 1.399(6) . ?
C23 C28 1.394(6) . ?
C17 C18 1.383(6) . ?
C17 C22 1.383(7) . ?
C29 C34 1.393(6) . ?
C29 C30 1.405(6) . ?
O1 N2 1.231(7) . ?
C18 H18 0.9500 . ?
C18 C19 1.382(6) . ?
C35 C40 1.388(6) . ?
C35 C36 1.393(6) . ?
C24 H24 0.9500 . ?
C24 C25 1.375(6) . ?
C34 H34 0.9500 . ?
C34 C33 1.377(7) . ?
C19 H19 0.9500 . ?
C19 C20 1.358(7) . ?
C40 H40 0.9500 . ?
C40 C39 1.390(6) . ?
C16 H16 0.9500 . ?
C16 C15 1.381(6) . ?
N2 O2 1.208(7) . ?
N2 C20 1.489(7) . ?
C30 H30 0.9500 . ?
C30 C31 1.385(7) . ?
C14 C15 1.353(6) . ?
C14 C13 1.375(7) . ?
C15 H15 0.9500 . ?
C37 H37 0.9500 . ?
C37 C36 1.390(6) . ?
C37 C38 1.356(7) . ?
C36 H36 0.9500 . ?
C22 H22 0.9500 . ?
C22 C21 1.387(7) . ?
C31 H31 0.9500 . ?
C31 C32 1.372(7) . ?
C12 H12 0.9500 . ?
C12 C13 1.383(6) . ?
C28 H28 0.9500 . ?
C28 C27 1.400(7) . ?
C39 H39 0.9500 . ?
C39 C38 1.379(7) . ?
C38 H38 0.9500 . ?
C27 H27 0.9500 . ?
C27 C26 1.372(7) . ?
C25 H25 0.9500 . ?
C25 C26 1.361(6) . ?
C20 C21 1.372(8) . ?
C13 H13 0.9500 . ?
C21 H21 0.9500 . ?
C26 H26 0.9500 . ?
C32 H32 0.9500 . ?
C32 C33 1.384(7) . ?
C33 H33 0.9500 . ?

loop_
_geom_torsion_atom_site_label_1
_geom_torsion_atom_site_label_2
_geom_torsion_atom_site_label_3
_geom_torsion_atom_site_label_4
_geom_torsion
_geom_torsion_site_symmetry_1
_geom_torsion_site_symmetry_2
_geom_torsion_site_symmetry_3
_geom_torsion_site_symmetry_4
_geom_torsion_publ_flag
Re1 P1 C23 C24 60.4(4) . . . . ?
Re1 P1 C23 C28 -122.9(4) . . . . ?
Re1 P1 C29 C34 -111.3(4) . . . . ?
Re1 P1 C29 C30 63.9(4) . . . . ?
Re1 P1 C35 C40 17.6(4) . . . . ?
Re1 P1 C35 C36 -164.0(3) . . . . ?
P1 C23 C24 C25 177.4(4) . . . . ?
P1 C23 C28 C27 -178.7(4) . . . . ?
P1 C29 C34 C33 174.4(4) . . . . ?
P1 C29 C30 C31 -175.7(4) . . . . ?
P1 C35 C40 C39 177.4(4) . . . . ?
P1 C35 C36 C37 -177.4(4) . . . . ?
F1 C14 C15 C16 -179.9(4) . . . . ?
F1 C14 C13 C12 -179.7(4) . . . . ?
N10 C11 C16 C15 176.9(4) . . . . ?
N10 C11 C12 C13 -176.5(4) . . . . ?
N1 C17 C18 C19 -176.6(4) . . . . ?
N1 C17 C22 C21 177.4(5) . . . . ?
C11 C16 C15 C14 0.3(8) . . . . ?
C11 C12 C13 C14 -1.1(7) . . . . ?
C23 P1 C29 C34 127.4(4) . . . . ?
C23 P1 C29 C30 -57.4(4) . . . . ?
C23 P1 C35 C40 139.1(4) . . . . ?
C23 P1 C35 C36 -42.5(4) . . . . ?
C23 C24 C25 C26 0.8(7) . . . . ?
C23 C28 C27 C26 2.6(8) . . . . ?
C17 C18 C19 C20 -1.4(7) . . . . ?
C17 C22 C21 C20 -0.2(8) . . . . ?
C29 P1 C23 C24 -176.5(3) . . . . ?
C29 P1 C23 C28 0.2(5) . . . . ?
C29 P1 C35 C40 -109.0(4) . . . . ?
C29 P1 C35 C36 69.4(4) . . . . ?
C29 C34 C33 C32 1.1(8) . . . . ?
C29 C30 C31 C32 1.3(8) . . . . ?
O1 N2 C20 C19 -3.1(7) . . . . ?
O1 N2 C20 C21 177.1(5) . . . . ?
C18 C17 C22 C21 -0.6(8) . . . . ?
C18 C19 C20 N2 -179.1(4) . . . . ?
C18 C19 C20 C21 0.7(8) . . . . ?
C35 P1 C23 C24 -66.9(4) . . . . ?
C35 P1 C23 C28 109.8(4) . . . . ?
C35 P1 C29 C34 18.9(4) . . . . ?
C35 P1 C29 C30 -165.9(4) . . . . ?
C35 C40 C39 C38 0.3(7) . . . . ?
C24 C23 C28 C27 -2.1(7) . . . . ?
C24 C25 C26 C27 -0.3(8) . . . . ?
C34 C29 C30 C31 -0.4(7) . . . . ?
C19 C20 C21 C22 0.1(9) . . . . ?
C40 C35 C36 C37 1.1(7) . . . . ?
C40 C39 C38 C37 0.3(7) . . . . ?
C16 C11 C12 C13 0.6(7) . . . . ?
N2 C20 C21 C22 179.9(5) . . . . ?
C30 C29 C34 C33 -0.8(7) . . . . ?
C30 C31 C32 C33 -1.0(8) . . . . ?
C15 C14 C13 C12 1.3(8) . . . . ?
C36 C35 C40 C39 -1.0(7) . . . . ?
C36 C37 C38 C39 -0.2(8) . . . . ?
C22 C17 C18 C19 1.4(7) . . . . ?
O2 N2 C20 C19 176.2(5) . . . . ?
O2 N2 C20 C21 -3.7(8) . . . . ?
C31 C32 C33 C34 -0.2(8) . . . . ?
C12 C11 C16 C15 -0.2(7) . . . . ?
C28 C23 C24 C25 0.4(7) . . . . ?
C28 C27 C26 C25 -1.4(8) . . . . ?
C38 C37 C36 C35 -0.5(8) . . . . ?
C13 C14 C15 C16 -0.9(8) . . . . ?
